data_4305775
loop_
_publ_author_name
'Hai-Bing Xu'
'Li-Yi Zhang'
'Jun Ni'
'Hsiu-Yi Chao'
'Zhong-Ning Chen'

_publ_section_title
;
Conformation Changes and Luminescent Properties of Au-Ln (Ln = Nd, Eu, Er,
Yb) Arrays with 5-Ethynyl-2,2'-Bipyridine
;
_journal_name_full 'Inorganic Chemistry'
_journal_page_first 10744
_journal_page_last 10752
_journal_paper_doi 10.1021/ic800733x
_journal_volume 47
_journal_year 2008
_chemical_formula_sum 'C52 H42 Au2 Cl4 N4 O0 P2'
_chemical_formula_weight 1320.57
_chemical_name_systematic
; 
 ? 
;
_space_group_IT_number 14
_symmetry_cell_setting monoclinic
_symmetry_space_group_name_Hall '-P 2ybc'
_symmetry_space_group_name_H-M 'P 1 21/c 1'
_atom_sites_solution_hydrogens geom
_atom_sites_solution_primary direct
_atom_sites_solution_secondary difmap
_audit_creation_method SHELXL-97
_cell_angle_alpha 90.00
_cell_angle_beta 103.144(3)
_cell_angle_gamma 90.00
_cell_formula_units_Z 4
_cell_length_a 16.5112(11)
_cell_length_b 14.4610(8)
_cell_length_c 22.8777(16)
_cell_measurement_reflns_used 6838
_cell_measurement_temperature 293(2)
_cell_measurement_theta_max 24.7121
_cell_measurement_theta_min 3.0817
_cell_volume 5319.4(6)
_computing_cell_refinement 'Bruker XSCANS'
_computing_data_collection 'Bruker XSCANS'
_computing_data_reduction 'Bruker SHELXTL'
_computing_molecular_graphics 'Bruker SHELXTL'
_computing_publication_material 'Bruker SHELXTL'
_computing_structure_refinement 'SHELXL-97 (Sheldrick, 1997)'
_computing_structure_solution 'SHELXS-97 (Sheldrick, 1990)'
_diffrn_ambient_temperature 293(2)
_diffrn_measured_fraction_theta_full 0.997
_diffrn_measured_fraction_theta_max 0.997
_diffrn_measurement_device_type 'Bruker P4'
_diffrn_measurement_method '\w scans'
_diffrn_radiation_monochromator graphite
_diffrn_radiation_source 'fine-focus sealed tube'
_diffrn_radiation_type MoK\a
_diffrn_radiation_wavelength 0.71073
_diffrn_reflns_av_R_equivalents 0.0397
_diffrn_reflns_av_sigmaI/netI 0.0358
_diffrn_reflns_limit_h_max 19
_diffrn_reflns_limit_h_min -19
_diffrn_reflns_limit_k_max 17
_diffrn_reflns_limit_k_min -16
_diffrn_reflns_limit_l_max 26
_diffrn_reflns_limit_l_min -26
_diffrn_reflns_number 31988
_diffrn_reflns_theta_full 24.71
_diffrn_reflns_theta_max 24.71
_diffrn_reflns_theta_min 3.08
_exptl_absorpt_coefficient_mu 5.808
_exptl_absorpt_correction_T_max 1.0000
_exptl_absorpt_correction_T_min 0.3132
_exptl_absorpt_correction_type multi-scan
_exptl_crystal_colour Yellow
_exptl_crystal_density_diffrn 1.649
_exptl_crystal_density_method 'not measured'
_exptl_crystal_description Prism
_exptl_crystal_F_000 2552
_exptl_crystal_size_max 0.5000
_exptl_crystal_size_mid 0.4800
_exptl_crystal_size_min 0.3000
_refine_diff_density_max 1.996
_refine_diff_density_min -1.213
_refine_diff_density_rms 0.151
_refine_ls_extinction_method none
_refine_ls_goodness_of_fit_ref 1.100
_refine_ls_hydrogen_treatment constr
_refine_ls_matrix_type full
_refine_ls_number_parameters 511
_refine_ls_number_reflns 9041
_refine_ls_number_restraints 17
_refine_ls_restrained_S_all 1.102
_refine_ls_R_factor_all 0.0583
_refine_ls_R_factor_gt 0.0494
_refine_ls_shift/su_max 0.002
_refine_ls_shift/su_mean 0.000
_refine_ls_structure_factor_coef Fsqd
_refine_ls_weighting_details 'calc w=1/[\s^2^(Fo^2^)+(0.0742P)^2^+15.8999P] where P=(Fo^2^+2Fc^2^)/3'
_refine_ls_weighting_scheme calc
_refine_ls_wR_factor_gt 0.1326
_refine_ls_wR_factor_ref 0.1395
_reflns_number_gt 7817
_reflns_number_total 9041
_reflns_threshold_expression >2sigma(I)
_cod_data_source_file ic800733x_si_001_1.cif
_cod_data_source_block compound_l
_cod_depositor_comments
;
The following automatic conversions were performed:
'_symmetry_cell_setting' value 'Monoclinic' changed to 'monoclinic'
according to '/home/saulius/struct/CIF-dictionaries/cif_core.dic'
dictionary named 'cif_core.dic' version 2.4.1 from
2010-06-29.

'_exptl_absorpt_correction_type' value 'Multi-scan' changed
to 'multi-scan' according to
'/home/saulius/struct/CIF-dictionaries/cif_core.dic' dictionary named
'cif_core.dic' version 2.4.1 from
2010-06-29.

'_refine_ls_hydrogen_treatment' value 'CONSTR' changed to
'constr' according to '/home/saulius/struct/CIF-dictionaries/cif_core.dic'
dictionary named 'cif_core.dic' version 2.4.1 from 2010-06-29.

Automatic conversion script
Id: cif_fix_enum 1527 2010-12-29 10:47:43Z saulius 
;
_cod_database_code 4305775

loop_
_symmetry_equiv_pos_as_xyz
'x, y, z'
'-x, y+1/2, -z+1/2'
'-x, -y, -z'
'x, -y-1/2, z-1/2'

loop_
_atom_site_label
_atom_site_type_symbol
_atom_site_fract_x
_atom_site_fract_y
_atom_site_fract_z
_atom_site_U_iso_or_equiv
_atom_site_adp_type
_atom_site_occupancy
_atom_site_symmetry_multiplicity
_atom_site_calc_flag
_atom_site_refinement_flags
_atom_site_disorder_assembly
_atom_site_disorder_group
Au1 Au 0.13955(2) -0.31246(2) 0.802881(13) 0.04876(12) Uani 1 1 d D . .
Au2 Au 0.11588(2) -0.52084(2) 0.779744(13) 0.04934(12) Uani 1 1 d D . .
P1 P 0.04007(13) -0.31089(12) 0.85719(8) 0.0420(4) Uani 1 1 d . . .
P2 P 0.04679(14) -0.52222(13) 0.68178(9) 0.0456(5) Uani 1 1 d . . .
C1 C 0.2246(5) -0.2956(6) 0.7531(4) 0.059(2) Uani 1 1 d D . .
C2 C 0.2723(6) -0.2805(8) 0.7237(4) 0.072(3) Uani 1 1 d D . .
C3 C 0.1686(5) -0.5331(5) 0.8680(3) 0.055(2) Uani 1 1 d D . .
C4 C 0.1884(6) -0.5446(6) 0.9199(3) 0.062(2) Uani 1 1 d D . .
C11 C 0.4466(7) -0.2540(12) 0.6189(5) 0.094(4) Uani 1 1 d . . .
N1 N 0.4030(8) -0.1776(9) 0.6274(5) 0.112(4) Uani 1 1 d . . .
C13 C 0.3460(7) -0.1860(9) 0.6619(6) 0.090(4) Uani 1 1 d . . .
H13A H 0.3149 -0.1346 0.6676 0.108 Uiso 1 1 calc R . .
C14 C 0.3334(6) -0.2684(8) 0.6884(4) 0.071(3) Uani 1 1 d . . .
C15 C 0.3822(8) -0.3392(9) 0.6779(6) 0.095(4) Uani 1 1 d . . .
H15A H 0.3771 -0.3953 0.6966 0.114 Uiso 1 1 calc R . .
C16 C 0.4354(7) -0.3352(9) 0.6439(6) 0.090(4) Uani 1 1 d . . .
H16A H 0.4649 -0.3874 0.6372 0.108 Uiso 1 1 calc R . .
C21 C 0.5092(8) -0.2457(11) 0.5802(6) 0.101(4) Uani 1 1 d . . .
N2 N 0.5464(12) -0.3208(13) 0.5700(9) 0.173(7) Uiso 1 1 d . . .
C23 C 0.6092(15) -0.3131(19) 0.5294(11) 0.181(6) Uiso 1 1 d . . .
H23A H 0.6362 -0.3614 0.5149 0.218 Uiso 1 1 calc R . .
C24 C 0.6162(15) -0.229(2) 0.5202(11) 0.181(6) Uiso 1 1 d . . .
H24A H 0.6632 -0.2208 0.5049 0.218 Uiso 1 1 calc R . .
C25 C 0.5841(16) -0.153(2) 0.5238(11) 0.193(9) Uiso 1 1 d . . .
H25A H 0.5949 -0.0980 0.5060 0.232 Uiso 1 1 calc R . .
C26 C 0.5247(13) -0.1680(15) 0.5626(9) 0.149(7) Uiso 1 1 d . . .
H26A H 0.4979 -0.1169 0.5742 0.179 Uiso 1 1 calc R . .
C31 C 0.2521(6) -0.6207(7) 1.1005(4) 0.063(2) Uani 1 1 d . . .
N3 N 0.1941(6) -0.6726(7) 1.0621(4) 0.080(3) Uani 1 1 d . . .
C33 C 0.1738(6) -0.6436(8) 1.0044(4) 0.073(3) Uani 1 1 d . . .
H33A H 0.1343 -0.6774 0.9773 0.088 Uiso 1 1 calc R . .
C34 C 0.2079(6) -0.5677(6) 0.9833(4) 0.058(2) Uani 1 1 d . . .
C35 C 0.2649(7) -0.5180(7) 1.0260(5) 0.075(3) Uani 1 1 d . . .
H35A H 0.2887 -0.4649 1.0143 0.090 Uiso 1 1 calc R . .
C36 C 0.2862(7) -0.5446(7) 1.0833(4) 0.069(3) Uani 1 1 d . . .
H36A H 0.3246 -0.5104 1.1110 0.082 Uiso 1 1 calc R . .
C41 C 0.2759(6) -0.6547(8) 1.1642(4) 0.073(3) Uani 1 1 d . . .
N4 N 0.3290(9) -0.6010(9) 1.2036(5) 0.121(4) Uani 1 1 d . . .
C43 C 0.3515(12) -0.6363(14) 1.2633(6) 0.131(6) Uani 1 1 d . . .
H43A H 0.3904 -0.6039 1.2918 0.157 Uiso 1 1 calc R . .
C44 C 0.3198(11) -0.7122(15) 1.2798(7) 0.127(6) Uani 1 1 d . . .
H44A H 0.3334 -0.7319 1.3196 0.153 Uiso 1 1 calc R . .
C45 C 0.2671(9) -0.7606(15) 1.2378(7) 0.137(7) Uani 1 1 d . . .
H45A H 0.2447 -0.8151 1.2489 0.164 Uiso 1 1 calc R . .
C46 C 0.2455(7) -0.7337(10) 1.1806(5) 0.092(4) Uani 1 1 d . . .
H46A H 0.2095 -0.7696 1.1524 0.110 Uiso 1 1 calc R . .
C101 C -0.0177(5) -0.6249(5) 0.6637(3) 0.0468(18) Uani 1 1 d . . .
H10M H -0.0563 -0.6273 0.6899 0.056 Uiso 1 1 calc R . .
H10N H -0.0502 -0.6195 0.6228 0.056 Uiso 1 1 calc R . .
C102 C 0.0317(5) -0.7160(5) 0.6698(3) 0.0438(17) Uani 1 1 d . . .
H10W H 0.0593 -0.7262 0.7115 0.053 Uiso 1 1 calc R . .
H10X H 0.0739 -0.7128 0.6464 0.053 Uiso 1 1 calc R . .
C111 C -0.0259(5) -0.4116(5) 0.8553(3) 0.0436(17) Uani 1 1 d . . .
C112 C -0.0198(6) -0.4685(6) 0.9040(4) 0.061(2) Uani 1 1 d . . .
H11B H 0.0175 -0.4539 0.9398 0.073 Uiso 1 1 calc R . .
C113 C -0.0680(7) -0.5472(6) 0.9009(5) 0.074(3) Uani 1 1 d . . .
H11C H -0.0642 -0.5843 0.9346 0.089 Uiso 1 1 calc R . .
C114 C -0.1203(7) -0.5698(7) 0.8488(5) 0.076(3) Uani 1 1 d . . .
H11D H -0.1510 -0.6243 0.8460 0.092 Uiso 1 1 calc R . .
C115 C -0.1289(7) -0.5116(7) 0.7985(5) 0.075(3) Uani 1 1 d . . .
H11E H -0.1666 -0.5260 0.7629 0.090 Uiso 1 1 calc R . .
C116 C -0.0810(6) -0.4333(6) 0.8027(4) 0.058(2) Uani 1 1 d . . .
H11F H -0.0860 -0.3947 0.7696 0.069 Uiso 1 1 calc R . .
C121 C 0.0813(5) -0.2835(5) 0.9356(3) 0.0466(18) Uani 1 1 d . . .
C122 C 0.1641(7) -0.2882(8) 0.9593(4) 0.075(3) Uani 1 1 d . . .
H10B H 0.1991 -0.3099 0.9357 0.090 Uiso 1 1 calc R . .
C123 C 0.1984(8) -0.2609(10) 1.0186(5) 0.095(4) Uani 1 1 d . . .
H10C H 0.2554 -0.2654 1.0345 0.114 Uiso 1 1 calc R . .
C124 C 0.1467(8) -0.2276(8) 1.0527(4) 0.079(3) Uani 1 1 d . . .
H10D H 0.1689 -0.2069 1.0916 0.095 Uiso 1 1 calc R . .
C125 C 0.0628(9) -0.2245(7) 1.0302(4) 0.079(3) Uani 1 1 d . . .
H10E H 0.0280 -0.2035 1.0541 0.095 Uiso 1 1 calc R . .
C126 C 0.0292(7) -0.2531(6) 0.9713(4) 0.063(2) Uani 1 1 d . . .
H10F H -0.0280 -0.2517 0.9562 0.075 Uiso 1 1 calc R . .
C201 C 0.1105(6) -0.5241(5) 0.6277(4) 0.055(2) Uani 1 1 d . . .
C202 C 0.0762(7) -0.5421(8) 0.5673(4) 0.075(3) Uani 1 1 d . . .
H20A H 0.0189 -0.5490 0.5543 0.090 Uiso 1 1 calc R . .
C203 C 0.1256(9) -0.5498(9) 0.5265(5) 0.092(4) Uani 1 1 d . . .
H20B H 0.1013 -0.5626 0.4865 0.110 Uiso 1 1 calc R . .
C204 C 0.2093(11) -0.5388(10) 0.5437(7) 0.106(5) Uani 1 1 d . . .
H20C H 0.2429 -0.5451 0.5164 0.128 Uiso 1 1 calc R . .
C205 C 0.2427(10) -0.5181(13) 0.6025(9) 0.133(6) Uani 1 1 d . . .
H20D H 0.2997 -0.5084 0.6146 0.160 Uiso 1 1 calc R . .
C206 C 0.1941(7) -0.5110(9) 0.6455(6) 0.090(4) Uani 1 1 d . . .
H20E H 0.2187 -0.4975 0.6853 0.108 Uiso 1 1 calc R . .
C211 C -0.0268(6) -0.4276(5) 0.6609(3) 0.0466(19) Uani 1 1 d . . .
C212 C -0.1107(6) -0.4400(6) 0.6432(4) 0.061(2) Uani 1 1 d . . .
H21A H -0.1314 -0.4999 0.6375 0.073 Uiso 1 1 calc R . .
C213 C -0.1658(7) -0.3673(7) 0.6334(5) 0.071(3) Uani 1 1 d . . .
H21B H -0.2228 -0.3780 0.6226 0.085 Uiso 1 1 calc R . .
C214 C -0.1351(8) -0.2778(7) 0.6398(4) 0.074(3) Uani 1 1 d . . .
H21C H -0.1714 -0.2277 0.6334 0.088 Uiso 1 1 calc R . .
C215 C -0.0525(8) -0.2638(6) 0.6555(4) 0.066(3) Uani 1 1 d . . .
H21D H -0.0326 -0.2034 0.6593 0.079 Uiso 1 1 calc R . .
C216 C 0.0046(4) -0.3368(4) 0.6662(2) 0.054(2) Uani 1 1 d . . .
H21E H 0.0616 -0.3257 0.6765 0.065 Uiso 1 1 calc R . .
C01 C 0.3798(4) -0.0998(4) 0.3484(2) 0.40(3) Uiso 1 1 d RD . .
Cl1 Cl 0.3909(4) -0.1041(4) 0.4238(2) 0.342(6) Uiso 1 1 d RD A .
Cl2 Cl 0.4727(4) -0.0705(4) 0.3331(2) 0.192(11) Uiso 0.328(18) 1 d PRD A 1
Cl2' Cl 0.4042(4) 0.0050(4) 0.3243(2) 0.362(13) Uiso 0.672(18) 1 d PRD A 2
C02 C 0.5222(4) -0.3144(4) 0.2998(2) 0.133(11) Uiso 0.50 1 d PRD . .
Cl3 Cl 0.5629(4) -0.3160(4) 0.3750(2) 0.203(12) Uiso 0.305(14) 1 d PRD B 1
Cl3' Cl 0.5179(4) -0.2245(4) 0.3466(2) 0.24(2) Uiso 0.195(14) 1 d PRD B 2
Cl4 Cl 0.5217(4) -0.4242(4) 0.2739(2) 0.33(2) Uiso 0.305(14) 1 d PRD B 1
Cl4' Cl 0.5318(4) -0.4129(4) 0.3415(2) 0.26(3) Uiso 0.195(14) 1 d PRD B 2
C03 C 0.3202(4) -0.3435(4) 0.3939(2) 0.176(16) Uiso 0.50 1 d PRD . .
Cl5 Cl 0.3464(4) -0.3914(4) 0.4636(2) 0.329(11) Uiso 0.50 1 d PRD . .
Cl6 Cl 0.3143(4) -0.4327(4) 0.3451(2) 0.286(9) Uiso 0.50 1 d PRD . .

loop_
_atom_site_aniso_label
_atom_site_aniso_U_11
_atom_site_aniso_U_22
_atom_site_aniso_U_33
_atom_site_aniso_U_23
_atom_site_aniso_U_13
_atom_site_aniso_U_12
Au1 0.0655(2) 0.03989(19) 0.0465(2) -0.00193(12) 0.02448(15) -0.00489(14)
Au2 0.0726(2) 0.03426(19) 0.04118(19) -0.00154(12) 0.01293(15) 0.00038(14)
P1 0.0639(13) 0.0299(9) 0.0358(9) -0.0001(7) 0.0189(9) -0.0020(8)
P2 0.0695(14) 0.0313(10) 0.0385(10) -0.0017(8) 0.0177(9) -0.0015(9)
C1 0.064(6) 0.063(5) 0.058(5) -0.001(4) 0.029(4) -0.013(4)
C2 0.073(7) 0.079(7) 0.065(6) 0.005(5) 0.020(5) -0.014(5)
C3 0.089(7) 0.036(4) 0.045(5) -0.005(3) 0.023(4) 0.008(4)
C4 0.075(6) 0.054(5) 0.058(6) -0.003(4) 0.016(4) 0.003(4)
C11 0.053(6) 0.165(14) 0.069(7) -0.013(8) 0.025(5) -0.009(7)
N1 0.097(8) 0.147(11) 0.100(8) 0.017(7) 0.042(7) -0.020(7)
C13 0.081(8) 0.105(9) 0.093(8) 0.012(7) 0.042(7) -0.004(6)
C14 0.057(6) 0.099(8) 0.063(6) 0.007(6) 0.028(4) -0.005(6)
C15 0.102(9) 0.091(8) 0.107(9) 0.012(7) 0.055(8) -0.001(7)
C16 0.082(8) 0.099(9) 0.104(9) 0.023(7) 0.055(7) 0.017(7)
C21 0.092(9) 0.129(12) 0.082(8) -0.006(8) 0.021(6) -0.015(8)
C31 0.060(5) 0.084(7) 0.044(5) -0.011(5) 0.008(4) 0.012(5)
N3 0.085(6) 0.106(7) 0.051(5) -0.001(4) 0.018(4) -0.013(5)
C33 0.075(7) 0.095(8) 0.046(5) 0.002(5) 0.007(4) -0.007(6)
C34 0.071(6) 0.060(5) 0.043(4) -0.004(4) 0.013(4) 0.007(5)
C35 0.089(8) 0.066(6) 0.067(6) -0.007(5) 0.008(5) -0.002(5)
C36 0.090(7) 0.064(6) 0.043(5) -0.010(4) -0.003(4) -0.004(5)
C41 0.066(6) 0.102(8) 0.049(5) -0.009(5) 0.008(4) 0.020(6)
N4 0.145(10) 0.139(10) 0.067(6) -0.016(7) 0.001(6) 0.002(8)
C43 0.158(15) 0.166(16) 0.057(8) -0.008(9) 0.001(8) 0.017(13)
C44 0.112(12) 0.198(19) 0.068(8) 0.023(11) 0.015(8) -0.008(12)
C45 0.098(10) 0.22(2) 0.086(10) 0.058(12) 0.011(8) -0.015(12)
C46 0.072(7) 0.144(11) 0.054(6) 0.029(7) 0.004(5) -0.024(7)
C101 0.071(5) 0.029(4) 0.043(4) -0.001(3) 0.021(4) 0.005(3)
C102 0.060(5) 0.034(4) 0.038(4) -0.003(3) 0.012(3) 0.001(3)
C111 0.061(5) 0.031(4) 0.043(4) -0.004(3) 0.021(3) -0.002(3)
C112 0.084(7) 0.042(5) 0.061(5) 0.007(4) 0.022(5) -0.004(4)
C113 0.101(8) 0.041(5) 0.088(7) 0.015(5) 0.036(6) -0.012(5)
C114 0.086(8) 0.051(6) 0.101(8) -0.010(6) 0.041(6) -0.021(5)
C115 0.087(7) 0.066(6) 0.071(6) -0.020(5) 0.013(5) -0.015(5)
C116 0.083(6) 0.041(4) 0.055(5) -0.006(4) 0.027(4) -0.013(4)
C121 0.073(6) 0.030(4) 0.037(4) 0.001(3) 0.015(4) -0.006(4)
C122 0.088(8) 0.080(7) 0.051(5) -0.003(5) 0.004(5) 0.002(6)
C123 0.085(8) 0.122(11) 0.066(7) -0.002(7) -0.005(6) -0.018(7)
C124 0.120(10) 0.069(6) 0.044(5) -0.006(5) 0.009(6) -0.012(6)
C125 0.142(11) 0.060(6) 0.042(5) 0.004(4) 0.034(6) 0.014(7)
C126 0.091(7) 0.063(6) 0.039(4) 0.003(4) 0.023(4) 0.003(5)
C201 0.087(7) 0.034(4) 0.052(5) 0.001(3) 0.033(4) 0.002(4)
C202 0.080(7) 0.098(8) 0.054(5) 0.002(5) 0.026(5) 0.002(6)
C203 0.127(11) 0.102(9) 0.062(6) 0.002(6) 0.050(7) 0.008(8)
C204 0.131(13) 0.105(10) 0.107(11) -0.009(8) 0.078(10) -0.006(9)
C205 0.080(9) 0.193(17) 0.145(15) -0.019(13) 0.065(10) -0.009(10)
C206 0.063(7) 0.134(11) 0.079(7) -0.020(7) 0.028(6) -0.011(7)
C211 0.079(6) 0.036(4) 0.027(3) 0.000(3) 0.019(3) 0.006(4)
C212 0.082(7) 0.044(5) 0.058(5) -0.005(4) 0.022(5) 0.000(5)
C213 0.076(7) 0.060(6) 0.075(6) 0.006(5) 0.014(5) 0.011(5)
C214 0.117(10) 0.049(5) 0.060(6) 0.009(5) 0.030(6) 0.021(6)
C215 0.122(9) 0.034(4) 0.049(5) 0.007(4) 0.034(5) 0.006(5)
C216 0.092(6) 0.041(4) 0.033(4) 0.003(3) 0.022(4) 0.006(4)

loop_
_atom_type_symbol
_atom_type_description
_atom_type_scat_dispersion_real
_atom_type_scat_dispersion_imag
_atom_type_scat_source
C C 0.0033 0.0016 'International Tables Vol C Tables 4.2.6.8 and 6.1.1.4'
H H 0.0000 0.0000 'International Tables Vol C Tables 4.2.6.8 and 6.1.1.4'
N N 0.0061 0.0033 'International Tables Vol C Tables 4.2.6.8 and 6.1.1.4'
O O 0.0106 0.0060 'International Tables Vol C Tables 4.2.6.8 and 6.1.1.4'
P P 0.1023 0.0942 'International Tables Vol C Tables 4.2.6.8 and 6.1.1.4'
Cl Cl 0.1484 0.1585 'International Tables Vol C Tables 4.2.6.8 and 6.1.1.4'
Au Au -2.0133 8.8022 'International Tables Vol C Tables 4.2.6.8 and 6.1.1.4'

loop_
_geom_angle_atom_site_label_1
_geom_angle_atom_site_label_2
_geom_angle_atom_site_label_3
_geom_angle
_geom_angle_site_symmetry_1
_geom_angle_site_symmetry_3
_geom_angle_publ_flag
C1 Au1 P1 172.3(3) . . ?
C1 Au1 Au2 95.7(3) . . ?
P1 Au1 Au2 91.41(5) . . ?
C3 Au2 P2 173.0(2) . . ?
C3 Au2 Au1 84.5(2) . . ?
P2 Au2 Au1 101.21(5) . . ?
C121 P1 C111 106.7(3) . . ?
C121 P1 C102 103.8(4) . 2_556 ?
C111 P1 C102 104.8(4) . 2_556 ?
C121 P1 Au1 112.8(3) . . ?
C111 P1 Au1 118.9(2) . . ?
C102 P1 Au1 108.5(2) 2_556 . ?
C201 P2 C101 103.6(4) . . ?
C201 P2 C211 106.9(4) . . ?
C101 P2 C211 103.4(4) . . ?
C201 P2 Au2 116.0(3) . . ?
C101 P2 Au2 111.6(3) . . ?
C211 P2 Au2 114.1(2) . . ?
C2 C1 Au1 176.0(9) . . ?
C1 C2 C14 176.0(12) . . ?
C4 C3 Au2 170.5(8) . . ?
C3 C4 C34 174.0(10) . . ?
C16 C11 N1 121.5(10) . . ?
C16 C11 C21 120.0(13) . . ?
N1 C11 C21 118.5(14) . . ?
C11 N1 C13 118.0(11) . . ?
N1 C13 C14 121.8(12) . . ?
N1 C13 H13A 119.1 . . ?
C14 C13 H13A 119.1 . . ?
C15 C14 C13 114.8(10) . . ?
C15 C14 C2 121.8(11) . . ?
C13 C14 C2 123.3(10) . . ?
C16 C15 C14 125.5(12) . . ?
C16 C15 H15A 117.3 . . ?
C14 C15 H15A 117.3 . . ?
C15 C16 C11 118.3(12) . . ?
C15 C16 H16A 120.8 . . ?
C11 C16 H16A 120.8 . . ?
C26 C21 N2 124.1(18) . . ?
C26 C21 C11 118.7(17) . . ?
N2 C21 C11 117.1(16) . . ?
C21 N2 C23 117.3(18) . . ?
C24 C23 N2 106(2) . . ?
C24 C23 H23A 127.1 . . ?
N2 C23 H23A 127.1 . . ?
C25 C24 C23 144(3) . . ?
C25 C24 H24A 108.2 . . ?
C23 C24 H24A 108.2 . . ?
C24 C25 C26 105(3) . . ?
C24 C25 H25A 127.4 . . ?
C26 C25 H25A 127.4 . . ?
C21 C26 C25 123(2) . . ?
C21 C26 H26A 118.7 . . ?
C25 C26 H26A 118.7 . . ?
C36 C31 N3 123.0(9) . . ?
C36 C31 C41 121.3(9) . . ?
N3 C31 C41 115.7(9) . . ?
C33 N3 C31 116.0(9) . . ?
N3 C33 C34 124.2(10) . . ?
N3 C33 H33A 117.9 . . ?
C34 C33 H33A 117.9 . . ?
C33 C34 C35 115.6(8) . . ?
C33 C34 C4 121.3(8) . . ?
C35 C34 C4 123.0(9) . . ?
C36 C35 C34 121.8(10) . . ?
C36 C35 H35A 119.1 . . ?
C34 C35 H35A 119.1 . . ?
C35 C36 C31 119.4(9) . . ?
C35 C36 H36A 120.3 . . ?
C31 C36 H36A 120.3 . . ?
C46 C41 N4 122.2(10) . . ?
C46 C41 C31 121.3(10) . . ?
N4 C41 C31 116.5(11) . . ?
C41 N4 C43 115.0(14) . . ?
C44 C43 N4 122.8(16) . . ?
C44 C43 H43A 118.6 . . ?
N4 C43 H43A 118.6 . . ?
C43 C44 C45 118.0(15) . . ?
C43 C44 H44A 121.0 . . ?
C45 C44 H44A 121.0 . . ?
C46 C45 C44 122.5(17) . . ?
C46 C45 H45A 118.8 . . ?
C44 C45 H45A 118.8 . . ?
C45 C46 C41 119.5(14) . . ?
C45 C46 H46A 120.3 . . ?
C41 C46 H46A 120.3 . . ?
C102 C101 P2 114.0(6) . . ?
C102 C101 H10M 108.8 . . ?
P2 C101 H10M 108.8 . . ?
C102 C101 H10N 108.8 . . ?
P2 C101 H10N 108.8 . . ?
H10M C101 H10N 107.6 . . ?
C101 C102 P1 108.8(5) . 2_546 ?
C101 C102 H10W 109.9 . . ?
P1 C102 H10W 109.9 2_546 . ?
C101 C102 H10X 109.9 . . ?
P1 C102 H10X 109.9 2_546 . ?
H10W C102 H10X 108.3 . . ?
C116 C111 C112 119.2(7) . . ?
C116 C111 P1 118.7(6) . . ?
C112 C111 P1 122.0(7) . . ?
C111 C112 C113 121.1(9) . . ?
C111 C112 H11B 119.4 . . ?
C113 C112 H11B 119.4 . . ?
C114 C113 C112 119.6(10) . . ?
C114 C113 H11C 120.2 . . ?
C112 C113 H11C 120.2 . . ?
C113 C114 C115 120.3(9) . . ?
C113 C114 H11D 119.9 . . ?
C115 C114 H11D 119.9 . . ?
C116 C115 C114 119.2(10) . . ?
C116 C115 H11E 120.4 . . ?
C114 C115 H11E 120.4 . . ?
C111 C116 C115 120.5(9) . . ?
C111 C116 H11F 119.7 . . ?
C115 C116 H11F 119.7 . . ?
C122 C121 C126 119.1(8) . . ?
C122 C121 P1 120.3(7) . . ?
C126 C121 P1 120.6(7) . . ?
C121 C122 C123 121.5(11) . . ?
C121 C122 H10B 119.3 . . ?
C123 C122 H10B 119.3 . . ?
C124 C123 C122 118.9(11) . . ?
C124 C123 H10C 120.5 . . ?
C122 C123 H10C 120.5 . . ?
C125 C124 C123 120.5(9) . . ?
C125 C124 H10D 119.8 . . ?
C123 C124 H10D 119.7 . . ?
C124 C125 C126 120.1(10) . . ?
C124 C125 H10E 120.0 . . ?
C126 C125 H10E 120.0 . . ?
C121 C126 C125 119.9(10) . . ?
C121 C126 H10F 120.0 . . ?
C125 C126 H10F 120.0 . . ?
C206 C201 C202 118.6(9) . . ?
C206 C201 P2 120.3(8) . . ?
C202 C201 P2 121.1(8) . . ?
C203 C202 C201 121.2(11) . . ?
C203 C202 H20A 119.4 . . ?
C201 C202 H20A 119.4 . . ?
C204 C203 C202 120.9(12) . . ?
C204 C203 H20B 119.5 . . ?
C202 C203 H20B 119.5 . . ?
C203 C204 C205 117.9(11) . . ?
C203 C204 H20C 121.0 . . ?
C205 C204 H20C 121.0 . . ?
C204 C205 C206 122.6(14) . . ?
C204 C205 H20D 118.7 . . ?
C206 C205 H20D 118.7 . . ?
C201 C206 C205 118.7(12) . . ?
C201 C206 H20E 120.6 . . ?
C205 C206 H20E 120.6 . . ?
C212 C211 C216 118.5(7) . . ?
C212 C211 P2 123.5(6) . . ?
C216 C211 P2 117.9(6) . . ?
C211 C212 C213 122.6(9) . . ?
C211 C212 H21A 118.7 . . ?
C213 C212 H21A 118.7 . . ?
C212 C213 C214 118.9(10) . . ?
C212 C213 H21B 120.5 . . ?
C214 C213 H21B 120.5 . . ?
C215 C214 C213 119.5(10) . . ?
C215 C214 H21C 120.2 . . ?
C213 C214 H21C 120.2 . . ?
C214 C215 C216 122.4(9) . . ?
C214 C215 H21D 118.8 . . ?
C216 C215 H21D 118.8 . . ?
C215 C216 C211 117.9(7) . . ?
C215 C216 H21E 121.0 . . ?
C211 C216 H21E 121.0 . . ?
Cl2' C01 Cl1 112.7 . . ?
Cl2' C01 Cl2 54.4 . . ?
Cl1 C01 Cl2 108.9 . . ?
Cl4 C02 Cl3' 160.3 . . ?
Cl4 C02 Cl3 108.1 . . ?
Cl3' C02 Cl3 55.6 . . ?
Cl4 C02 Cl4' 53.4 . . ?
Cl3' C02 Cl4' 107.4 . . ?
Cl3 C02 Cl4' 57.0 . . ?
Cl6 C03 Cl5 105.7 . . ?

loop_
_geom_bond_atom_site_label_1
_geom_bond_atom_site_label_2
_geom_bond_distance
_geom_bond_site_symmetry_2
_geom_bond_publ_flag
Au1 C1 2.014(6) . ?
Au1 P1 2.2739(19) . ?
Au1 Au2 3.0692(5) . ?
Au2 C3 2.017(6) . ?
Au2 P2 2.272(2) . ?
P1 C121 1.812(8) . ?
P1 C111 1.813(7) . ?
P1 C102 1.827(8) 2_556 ?
P2 C201 1.797(8) . ?
P2 C101 1.819(8) . ?
P2 C211 1.820(8) . ?
C1 C2 1.167(9) . ?
C2 C14 1.439(11) . ?
C3 C4 1.170(9) . ?
C4 C34 1.451(11) . ?
C11 C16 1.338(18) . ?
C11 N1 1.356(17) . ?
C11 C21 1.510(16) . ?
N1 C13 1.364(14) . ?
C13 C14 1.374(15) . ?
C13 H13A 0.9300 . ?
C14 C15 1.357(16) . ?
C15 C16 1.300(15) . ?
C15 H15A 0.9300 . ?
C16 H16A 0.9300 . ?
C21 C26 1.24(2) . ?
C21 N2 1.29(2) . ?
N2 C23 1.54(3) . ?
C23 C24 1.24(3) . ?
C23 H23A 0.9300 . ?
C24 C25 1.24(3) . ?
C24 H24A 0.9300 . ?
C25 C26 1.48(3) . ?
C25 H25A 0.9300 . ?
C26 H26A 0.9300 . ?
C31 C36 1.336(14) . ?
C31 N3 1.368(13) . ?
C31 C41 1.504(13) . ?
N3 C33 1.353(12) . ?
C33 C34 1.371(14) . ?
C33 H33A 0.9300 . ?
C34 C35 1.392(14) . ?
C35 C36 1.333(14) . ?
C35 H35A 0.9300 . ?
C36 H36A 0.9300 . ?
C41 C46 1.336(16) . ?
C41 N4 1.350(15) . ?
N4 C43 1.427(18) . ?
C43 C44 1.31(2) . ?
C43 H43A 0.9300 . ?
C44 C45 1.34(2) . ?
C44 H44A 0.9300 . ?
C45 C46 1.334(16) . ?
C45 H45A 0.9300 . ?
C46 H46A 0.9300 . ?
C101 C102 1.540(10) . ?
C101 H10M 0.9700 . ?
C101 H10N 0.9700 . ?
C102 P1 1.827(8) 2_546 ?
C102 H10W 0.9700 . ?
C102 H10X 0.9700 . ?
C111 C116 1.370(12) . ?
C111 C112 1.371(11) . ?
C112 C113 1.381(13) . ?
C112 H11B 0.9300 . ?
C113 C114 1.344(16) . ?
C113 H11C 0.9300 . ?
C114 C115 1.406(15) . ?
C114 H11D 0.9300 . ?
C115 C116 1.371(13) . ?
C115 H11E 0.9300 . ?
C116 H11F 0.9300 . ?
C121 C122 1.353(13) . ?
C121 C126 1.386(12) . ?
C122 C123 1.403(14) . ?
C122 H10B 0.9300 . ?
C123 C124 1.369(16) . ?
C123 H10C 0.9300 . ?
C124 C125 1.364(16) . ?
C124 H10D 0.9300 . ?
C125 C126 1.398(13) . ?
C125 H10E 0.9300 . ?
C126 H10F 0.9300 . ?
C201 C206 1.361(14) . ?
C201 C202 1.392(14) . ?
C202 C203 1.378(14) . ?
C202 H20A 0.9300 . ?
C203 C204 1.357(19) . ?
C203 H20B 0.9300 . ?
C204 C205 1.37(2) . ?
C204 H20C 0.9300 . ?
C205 C206 1.406(16) . ?
C205 H20D 0.9300 . ?
C206 H20E 0.9300 . ?
C211 C212 1.363(13) . ?
C211 C216 1.407(9) . ?
C212 C213 1.375(13) . ?
C212 H21A 0.9300 . ?
C213 C214 1.386(15) . ?
C213 H21B 0.9300 . ?
C214 C215 1.345(15) . ?
C214 H21C 0.9300 . ?
C215 C216 1.400(11) . ?
C215 H21D 0.9300 . ?
C216 H21E 0.9300 . ?
C01 Cl2' 1.6919 . ?
C01 Cl1 1.6958 . ?
C01 Cl2 1.7011 . ?
C02 Cl4 1.6951 . ?
C02 Cl3' 1.6962 . ?
C02 Cl3 1.6980 . ?
C02 Cl4' 1.7021 . ?
C03 Cl6 1.6942 . ?
C03 Cl5 1.7004 . ?
